data_9016893
loop_
_publ_author_name
'Liles, D. C.'
'de Villiers, J. P. R.'

_publ_section_title
;
 Redetermination of structure of 5C pyrrhotite at low
 temperature and at room temperature
 T = 293 K
;
_journal_name_full 'American Mineralogist'
_journal_page_first 257
_journal_page_last 261
_journal_volume 97
_journal_year 2012
_chemical_compound_source 'Copper Cliff mine, Sudbury, Canada'
_chemical_formula_sum 'Fe4.503 S5'
_chemical_name_mineral Pyrrhotite
_space_group_IT_number 4
_space_group_name_Hall 'P 2yb'
_space_group_name_H-M_alt 'P 1 21 1'
_symmetry_space_group_name_H-M 'P 1 21 1'
_cell_angle_alpha 90
_cell_angle_beta 120.048
_cell_angle_gamma 90
_cell_length_a 6.893
_cell_length_b 28.643
_cell_length_c 6.899
_cell_formula_units_Z 8
_cell_volume 1179.053
_database_code_amcsd 0020730
_diffrn_ambient_temperature 293
_exptl_crystal_density_diffrn 4.640
_cod_data_source_file inputs/fixed/downloads/05/05243.cif
_cod_data_source_block 05243
_cod_database_code 9016893

loop_
_space_group_symop_operation_xyz
x,y,z
-x,1/2+y,-z

loop_
_atom_site_label
_atom_site_fract_x
_atom_site_fract_y
_atom_site_fract_z
_atom_site_occupancy
_atom_site_U_iso_or_equiv
Fe1 0.47130 0.21548 0.74870 1.00000 0.01490
Fe2 0.00190 -0.08840 0.72980 0.47500 0.01150
Fe3 0.50930 0.11557 0.74880 1.00000 0.02210
Fe4 0.01840 -0.08468 0.27210 1.00000 0.01810
Fe5 -0.01090 0.01168 0.75730 0.93800 0.02660
Fe6 0.52550 0.31572 0.75020 1.00000 0.02440
Fe7 -0.03240 0.01501 0.21670 1.00000 0.01770
Fe8 0.98750 0.31558 0.76370 1.00000 0.02280
Fe9 0.00260 -0.18060 0.76700 0.59800 0.01370
Fe10 -0.47440 0.01473 0.77930 1.00000 0.01770
Fe11 0.47620 -0.08504 0.72540 0.95000 0.01610
Fe12 0.50730 0.01924 0.23950 1.00000 0.01870
Fe13 0.00190 0.11622 0.23970 1.00000 0.02120
Fe14 0.50150 0.20993 0.23570 0.80300 0.01990
Fe15 0.01330 0.21822 0.27700 1.00000 0.01560
Fe16 0.02600 0.21483 0.74220 0.94700 0.01420
Fe17 0.49980 -0.18629 0.74620 1.00000 0.01830
Fe18 -0.01150 0.11473 0.74470 1.00000 0.01550
Fe19 0.52900 0.11970 0.27200 0.30200 0.11400
Fe20 -0.50930 -0.08262 0.25970 1.00000 0.01840
S1 0.33050 -0.03010 0.41600 1.00000 0.00900
S2 0.33050 -0.03470 0.91540 1.00000 0.01090
S3 -0.16120 0.16510 0.41580 1.00000 0.01060
S4 0.16490 -0.13760 0.58130 1.00000 0.01070
S5 -0.16940 -0.04020 0.91510 1.00000 0.01190
S6 -0.16930 -0.03440 0.41430 1.00000 0.01010
S7 0.66960 0.26120 0.58510 1.00000 0.01400
S8 0.33260 0.16130 0.91450 1.00000 0.01360
S9 0.16130 0.06500 0.07680 1.00000 0.01270
S10 0.16640 0.06300 0.58020 1.00000 0.01450
S11 0.33550 0.16560 0.41710 1.00000 0.01250
S12 0.66760 0.26500 0.08470 1.00000 0.01100
S13 0.17170 0.26400 0.08570 1.00000 0.01010
S14 -0.33860 -0.13420 0.08100 1.00000 0.01230
S15 0.17030 0.27065 0.58760 1.00000 0.00860
S16 0.83640 0.16860 0.91530 1.00000 0.00810
S17 0.16500 -0.13240 0.08290 1.00000 0.01230
S18 -0.34030 -0.13470 0.58050 1.00000 0.01150
S19 0.66830 0.06890 0.08160 1.00000 0.01350
S20 0.66630 0.06430 0.58380 1.00000 0.01220

loop_
_cod_related_entry_id
_cod_related_entry_database
_cod_related_entry_code
1 AMCSD 0020730
